data_7002654
loop_
_publ_author_name
'Kuzora, Ren\'e'
'Schulz, Axel'
'Villinger, Alexander'
'Wustrack, Ronald'

_publ_section_title
;
 Hypersilylated cyclodiphosphadiazanes and cyclodiphosphadiazenium
 salts
;
_journal_issue 42
_journal_name_full 'Dalton Transactions'
_journal_page_first 9304
_journal_paper_doi 10.1039/b911326f
_journal_year 2009
_chemical_formula_moiety 'C19 H54 Cl F3 N2 O3 P2 S Si8'
_chemical_formula_sum 'C19 H54 Cl F3 N2 O3 P2 S Si8'
_chemical_formula_weight 769.81
_chemical_name_common
;
1-chloro-3-triflouromethanesolfonato-2,4-
bis(tris(trimethylsilyl)silyl)-cyclo-1,3-diphospha-2,4-diazane
;
_chemical_name_systematic
;
1-chloro-3-triflouromethanesolfonato-2,4-bis[tris(trimethylsilyl)silyl]-cyclo-
1,3-diphospha-2,4-diazane
;
_space_group_IT_number 14
_symmetry_cell_setting monoclinic
_symmetry_Int_Tables_number 14
_symmetry_space_group_name_Hall '-P 2ybc'
_symmetry_space_group_name_H-M 'P 1 21/c 1'
_atom_sites_solution_hydrogens geom
_atom_sites_solution_primary direct
_atom_sites_solution_secondary difmap
_audit_creation_method SHELXL-97
_cell_angle_alpha 90.00
_cell_angle_beta 108.40(3)
_cell_angle_gamma 90.00
_cell_formula_units_Z 4
_cell_length_a 18.508(4)
_cell_length_b 13.008(3)
_cell_length_c 18.329(4)
_cell_measurement_reflns_used 8647
_cell_measurement_temperature 173(2)
_cell_measurement_theta_max 74.252
_cell_measurement_theta_min 5.471
_cell_volume 4187.1(18)
_computing_cell_refinement 'Bruker Apex v2.0-2'
_computing_data_collection 'Bruker Apex v2.0-2'
_computing_data_reduction 'Bruker SAINT'
_computing_molecular_graphics 'ORTEP-3 (Farrugia, 1997)'
_computing_publication_material SHELXL-97
_computing_structure_refinement 'SHELXL-97 (Sheldrick, 1997)'
_computing_structure_solution 'SHELXS-97 (Sheldrick, 1997)'
_diffrn_ambient_temperature 173(2)
_diffrn_measured_fraction_theta_full 0.998
_diffrn_measured_fraction_theta_max 0.998
_diffrn_measurement_device_type 'Bruker-Nonius Apex X8-CCD-diffractometer'
_diffrn_measurement_method '\w scans'
_diffrn_radiation_monochromator graphite
_diffrn_radiation_source 'sealed tube'
_diffrn_radiation_type MoK\a
_diffrn_radiation_wavelength 0.71073
_diffrn_reflns_av_R_equivalents 0.0242
_diffrn_reflns_av_sigmaI/netI 0.0188
_diffrn_reflns_limit_h_max 25
_diffrn_reflns_limit_h_min -26
_diffrn_reflns_limit_k_max 18
_diffrn_reflns_limit_k_min -18
_diffrn_reflns_limit_l_max 25
_diffrn_reflns_limit_l_min -25
_diffrn_reflns_number 70840
_diffrn_reflns_theta_full 30.00
_diffrn_reflns_theta_max 30.00
_diffrn_reflns_theta_min 2.32
_exptl_absorpt_coefficient_mu 0.483
_exptl_absorpt_correction_T_max 0.8648
_exptl_absorpt_correction_T_min 0.7605
_exptl_absorpt_correction_type multi-scan
_exptl_absorpt_process_details '(SADABS; Sheldrick, 2004)'
_exptl_crystal_colour colourless
_exptl_crystal_density_diffrn 1.221
_exptl_crystal_density_method 'not measured'
_exptl_crystal_description block
_exptl_crystal_F_000 1632
_exptl_crystal_size_max 0.60
_exptl_crystal_size_mid 0.46
_exptl_crystal_size_min 0.31
_refine_diff_density_max 1.061
_refine_diff_density_min -0.669
_refine_diff_density_rms 0.074
_refine_ls_extinction_method none
_refine_ls_goodness_of_fit_ref 1.047
_refine_ls_hydrogen_treatment constr
_refine_ls_matrix_type full
_refine_ls_number_parameters 434
_refine_ls_number_reflns 12191
_refine_ls_number_restraints 0
_refine_ls_restrained_S_all 1.047
_refine_ls_R_factor_all 0.0617
_refine_ls_R_factor_gt 0.0494
_refine_ls_shift/su_max 0.000
_refine_ls_shift/su_mean 0.000
_refine_ls_structure_factor_coef Fsqd
_refine_ls_weighting_details 'calc w=1/[\s^2^(Fo^2^)+(0.0638P)^2^+4.2203P] where P=(Fo^2^+2Fc^2^)/3'
_refine_ls_weighting_scheme calc
_refine_ls_wR_factor_gt 0.1306
_refine_ls_wR_factor_ref 0.1371
_reflns_number_gt 10111
_reflns_number_total 12191
_reflns_threshold_expression >2sigma(I)
_cod_data_source_file b911326f.txt
_cod_data_source_block hyp2n2p2clotf
_cod_original_cell_volume 4187.2(15)
_cod_original_sg_symbol_H-M 'P 21/c'
_cod_database_code 7002654

loop_
_symmetry_equiv_pos_as_xyz
'x, y, z'
'-x, y+1/2, -z+1/2'
'-x, -y, -z'
'x, -y-1/2, z-1/2'

loop_
_atom_site_label
_atom_site_type_symbol
_atom_site_fract_x
_atom_site_fract_y
_atom_site_fract_z
_atom_site_U_iso_or_equiv
_atom_site_adp_type
_atom_site_occupancy
_atom_site_symmetry_multiplicity
_atom_site_calc_flag
_atom_site_refinement_flags
_atom_site_disorder_assembly
_atom_site_disorder_group
P1A P 0.30446(7) 0.67354(10) 0.26379(6) 0.02325(19) Uani 0.833(2) 1 d P A 1
S1A S 0.41087(4) 0.74604(5) 0.41212(4) 0.03392(19) Uani 0.833(2) 1 d P A 1
O1A O 0.32894(11) 0.72872(17) 0.35824(17) 0.0344(4) Uani 0.833(2) 1 d P A 1
O2A O 0.46249(13) 0.7599(2) 0.36956(14) 0.0578(7) Uani 0.833(2) 1 d P A 1
O3A O 0.42772(15) 0.67828(19) 0.47564(14) 0.0513(6) Uani 0.833(2) 1 d P A 1
C19A C 0.4010(2) 0.8720(3) 0.4515(2) 0.0469(8) Uani 0.833(2) 1 d P A 1
F1A F 0.46777(17) 0.8967(2) 0.50150(18) 0.0852(10) Uani 0.833(2) 1 d P A 1
F2A F 0.34894(16) 0.87196(18) 0.48640(14) 0.0613(6) Uani 0.833(2) 1 d P A 1
F3A F 0.3823(3) 0.9430(2) 0.3973(2) 0.0676(8) Uani 0.833(2) 1 d P A 1
P1B P 0.2989(4) 0.6677(5) 0.2365(3) 0.0273(11) Uani 0.167(2) 1 d P A 2
S1B S 0.3405(3) 0.7416(4) 0.3980(4) 0.0533(13) Uani 0.167(2) 1 d P A 2
O1B O 0.3475(7) 0.7336(8) 0.3218(7) 0.042(2) Uani 0.167(2) 1 d P A 2
O2B O 0.3709(12) 0.6541(13) 0.4454(8) 0.080(5) Uani 0.167(2) 1 d P A 2
O3B O 0.2729(10) 0.7909(17) 0.3986(10) 0.095(6) Uani 0.167(2) 1 d P A 2
C19B C 0.4142(16) 0.8283(19) 0.4401(14) 0.070(7) Uani 0.167(2) 1 d P A 2
F1B F 0.417(2) 0.8620(18) 0.5109(9) 0.145(10) Uani 0.167(2) 1 d P A 2
F2B F 0.406(2) 0.9157(19) 0.390(2) 0.140(14) Uani 0.167(2) 1 d P A 2
F3B F 0.4797(10) 0.8083(17) 0.4334(10) 0.118(7) Uani 0.167(2) 1 d P A 2
P2 P 0.18194(3) 0.58223(4) 0.24821(3) 0.02993(11) Uani 1 1 d . . .
Cl Cl 0.15194(5) 0.59905(7) 0.34844(5) 0.0647(2) Uani 1 1 d . A .
N1 N 0.21023(9) 0.70290(12) 0.23332(10) 0.0270(3) Uani 1 1 d . A .
N2 N 0.27686(9) 0.55378(12) 0.27871(10) 0.0283(3) Uani 1 1 d . A .
Si1 Si 0.15462(3) 0.80638(4) 0.17830(3) 0.02490(11) Uani 1 1 d . . .
Si2 Si 0.05094(4) 0.73892(5) 0.07912(4) 0.03898(15) Uani 1 1 d . A .
Si3 Si 0.23640(4) 0.89567(5) 0.12427(4) 0.03491(14) Uani 1 1 d . A .
Si4 Si 0.10779(4) 0.91322(5) 0.25762(4) 0.03734(14) Uani 1 1 d . A .
Si5 Si 0.31727(3) 0.42816(4) 0.27341(3) 0.02387(11) Uani 1 1 d . . .
Si6 Si 0.30152(4) 0.33155(5) 0.37588(4) 0.03391(13) Uani 1 1 d . A .
Si7 Si 0.44723(3) 0.44029(5) 0.28259(4) 0.03419(13) Uani 1 1 d . A .
Si8 Si 0.25083(4) 0.36418(6) 0.15037(4) 0.04427(17) Uani 1 1 d . A .
C1 C -0.0131(2) 0.8531(3) 0.0415(2) 0.0744(11) Uani 1 1 d . . .
H1A H -0.0282 0.8835 0.0833 0.112 Uiso 1 1 calc R A .
H1B H -0.0586 0.8306 0.0004 0.112 Uiso 1 1 calc R . .
H1C H 0.0143 0.9043 0.0211 0.112 Uiso 1 1 calc R . .
C2 C -0.0078(2) 0.6462(3) 0.1143(2) 0.0725(10) Uani 1 1 d . . .
H2A H -0.0222 0.6776 0.1563 0.109 Uiso 1 1 calc R A .
H2B H 0.0218 0.5837 0.1330 0.109 Uiso 1 1 calc R . .
H2C H -0.0538 0.6285 0.0721 0.109 Uiso 1 1 calc R . .
C3 C 0.0797(2) 0.6779(5) 0.0023(2) 0.112(2) Uani 1 1 d . . .
H3A H 0.1108 0.7260 -0.0163 0.169 Uiso 1 1 calc R A .
H3B H 0.0343 0.6591 -0.0402 0.169 Uiso 1 1 calc R . .
H3C H 0.1095 0.6159 0.0223 0.169 Uiso 1 1 calc R . .
C4 C 0.31337(15) 0.9596(2) 0.20337(18) 0.0520(6) Uani 1 1 d . . .
H4A H 0.3429 0.9073 0.2388 0.078 Uiso 1 1 calc R A .
H4B H 0.2904 1.0070 0.2313 0.078 Uiso 1 1 calc R . .
H4C H 0.3470 0.9980 0.1813 0.078 Uiso 1 1 calc R . .
C5 C 0.2811(2) 0.8061(3) 0.0714(2) 0.0617(8) Uani 1 1 d . . .
H5A H 0.3110 0.7542 0.1071 0.093 Uiso 1 1 calc R A .
H5B H 0.3145 0.8450 0.0493 0.093 Uiso 1 1 calc R . .
H5C H 0.2412 0.7721 0.0301 0.093 Uiso 1 1 calc R . .
C6 C 0.17974(18) 0.9945(2) 0.05614(17) 0.0550(7) Uani 1 1 d . . .
H6A H 0.1566 1.0420 0.0838 0.082 Uiso 1 1 calc R A .
H6B H 0.1396 0.9605 0.0150 0.082 Uiso 1 1 calc R . .
H6C H 0.2132 1.0328 0.0338 0.082 Uiso 1 1 calc R . .
C7 C 0.02216(17) 0.8576(3) 0.27462(19) 0.0602(8) Uani 1 1 d . . .
H7A H 0.0346 0.7897 0.2985 0.090 Uiso 1 1 calc R A .
H7B H -0.0187 0.8508 0.2255 0.090 Uiso 1 1 calc R . .
H7C H 0.0054 0.9029 0.3089 0.090 Uiso 1 1 calc R . .
C8 C 0.18244(19) 0.9299(3) 0.35492(18) 0.0674(9) Uani 1 1 d . . .
H8A H 0.2286 0.9595 0.3482 0.101 Uiso 1 1 calc R A .
H8B H 0.1944 0.8628 0.3802 0.101 Uiso 1 1 calc R . .
H8C H 0.1629 0.9759 0.3867 0.101 Uiso 1 1 calc R . .
C9 C 0.0859(3) 1.0432(3) 0.2122(2) 0.0751(11) Uani 1 1 d . . .
H9A H 0.1318 1.0717 0.2040 0.113 Uiso 1 1 calc R A .
H9B H 0.0689 1.0889 0.2460 0.113 Uiso 1 1 calc R . .
H9C H 0.0455 1.0371 0.1626 0.113 Uiso 1 1 calc R . .
C10 C 0.19922(17) 0.3124(3) 0.3673(2) 0.0643(9) Uani 1 1 d . . .
H10A H 0.1738 0.2745 0.3199 0.096 Uiso 1 1 calc R A .
H10B H 0.1746 0.3795 0.3657 0.096 Uiso 1 1 calc R . .
H10C H 0.1955 0.2733 0.4116 0.096 Uiso 1 1 calc R . .
C11 C 0.3489(3) 0.4038(4) 0.46509(17) 0.1016(18) Uani 1 1 d . . .
H11A H 0.3260 0.4723 0.4619 0.152 Uiso 1 1 calc R A .
H11B H 0.4033 0.4107 0.4714 0.152 Uiso 1 1 calc R . .
H11C H 0.3426 0.3669 0.5093 0.152 Uiso 1 1 calc R . .
C12 C 0.3447(3) 0.2020(3) 0.3797(3) 0.109(2) Uani 1 1 d . . .
H12A H 0.3190 0.1647 0.3322 0.164 Uiso 1 1 calc R A .
H12B H 0.3390 0.1639 0.4237 0.164 Uiso 1 1 calc R . .
H12C H 0.3989 0.2091 0.3853 0.164 Uiso 1 1 calc R . .
C13 C 0.4836(2) 0.3046(3) 0.2875(3) 0.0755(11) Uani 1 1 d . . .
H13A H 0.4542 0.2671 0.2413 0.113 Uiso 1 1 calc R A .
H13B H 0.4780 0.2705 0.3331 0.113 Uiso 1 1 calc R . .
H13C H 0.5374 0.3055 0.2907 0.113 Uiso 1 1 calc R . .
C14 C 0.45962(18) 0.5064(3) 0.1972(2) 0.0657(9) Uani 1 1 d . . .
H14A H 0.4286 0.4719 0.1502 0.099 Uiso 1 1 calc R A .
H14B H 0.5133 0.5040 0.2000 0.099 Uiso 1 1 calc R . .
H14C H 0.4434 0.5782 0.1965 0.099 Uiso 1 1 calc R . .
C15 C 0.50494(17) 0.5050(4) 0.3715(2) 0.0859(14) Uani 1 1 d . . .
H15A H 0.4978 0.4702 0.4161 0.129 Uiso 1 1 calc R A .
H15B H 0.4889 0.5769 0.3707 0.129 Uiso 1 1 calc R . .
H15C H 0.5588 0.5022 0.3749 0.129 Uiso 1 1 calc R . .
C16 C 0.2469(3) 0.4690(5) 0.0794(2) 0.122(2) Uani 1 1 d . . .
H16A H 0.2988 0.4915 0.0843 0.183 Uiso 1 1 calc R A .
H16B H 0.2178 0.5271 0.0896 0.183 Uiso 1 1 calc R . .
H16C H 0.2222 0.4432 0.0272 0.183 Uiso 1 1 calc R . .
C17 C 0.3029(3) 0.2535(4) 0.1268(3) 0.1082(18) Uani 1 1 d . . .
H17A H 0.3552 0.2742 0.1320 0.162 Uiso 1 1 calc R A .
H17B H 0.2772 0.2313 0.0738 0.162 Uiso 1 1 calc R . .
H17C H 0.3038 0.1966 0.1621 0.162 Uiso 1 1 calc R . .
C18 C 0.1521(2) 0.3236(4) 0.1405(2) 0.0896(14) Uani 1 1 d . . .
H18A H 0.1245 0.3812 0.1538 0.134 Uiso 1 1 calc R A .
H18B H 0.1534 0.2658 0.1751 0.134 Uiso 1 1 calc R . .
H18C H 0.1263 0.3025 0.0873 0.134 Uiso 1 1 calc R . .

loop_
_atom_site_aniso_label
_atom_site_aniso_U_11
_atom_site_aniso_U_22
_atom_site_aniso_U_33
_atom_site_aniso_U_23
_atom_site_aniso_U_13
_atom_site_aniso_U_12
P1A 0.0219(3) 0.0211(3) 0.0264(5) -0.0002(4) 0.0072(4) 0.0013(2)
S1A 0.0264(3) 0.0381(4) 0.0337(3) -0.0023(2) 0.0044(2) -0.0013(2)
O1A 0.0261(9) 0.0423(12) 0.0317(12) -0.0167(10) 0.0049(9) -0.0017(7)
O2A 0.0324(11) 0.091(2) 0.0510(13) -0.0050(13) 0.0148(10) -0.0082(11)
O3A 0.0534(14) 0.0485(13) 0.0458(12) 0.0092(10) 0.0070(11) 0.0127(11)
C19A 0.0516(19) 0.0336(17) 0.0446(18) -0.0078(15) -0.0006(14) -0.0111(15)
F1A 0.0718(17) 0.0701(17) 0.086(2) -0.0285(14) -0.0154(14) -0.0281(13)
F2A 0.0807(16) 0.0540(12) 0.0510(12) -0.0157(10) 0.0235(12) 0.0039(11)
F3A 0.095(2) 0.0316(15) 0.0703(18) 0.0051(14) 0.0178(15) -0.0067(14)
P1B 0.0267(19) 0.0241(19) 0.030(3) 0.004(2) 0.008(2) 0.0025(13)
S1B 0.066(3) 0.046(2) 0.049(3) 0.004(2) 0.019(2) 0.010(2)
O1B 0.047(6) 0.036(5) 0.033(5) -0.006(4) -0.001(5) -0.001(4)
O2B 0.127(16) 0.080(11) 0.038(7) 0.020(7) 0.033(9) 0.036(11)
O3B 0.075(11) 0.134(17) 0.080(11) 0.002(11) 0.029(9) 0.036(11)
C19B 0.090(17) 0.044(11) 0.083(16) -0.043(11) 0.037(13) -0.008(11)
F1B 0.24(3) 0.137(19) 0.042(8) -0.044(10) 0.015(13) -0.02(2)
F2B 0.22(4) 0.052(13) 0.133(19) -0.039(12) 0.04(2) -0.016(16)
F3B 0.091(12) 0.143(17) 0.095(11) -0.031(11) -0.008(9) -0.040(11)
P2 0.0230(2) 0.0247(2) 0.0411(3) 0.0039(2) 0.0088(2) 0.00214(18)
Cl 0.0694(5) 0.0719(5) 0.0712(5) 0.0286(4) 0.0487(4) 0.0228(4)
N1 0.0225(7) 0.0223(7) 0.0352(8) 0.0050(6) 0.0078(6) 0.0037(6)
N2 0.0234(7) 0.0204(7) 0.0397(9) 0.0022(6) 0.0080(6) 0.0030(6)
Si1 0.0231(2) 0.0231(2) 0.0297(2) 0.00488(19) 0.01001(19) 0.00456(18)
Si2 0.0311(3) 0.0369(3) 0.0398(3) 0.0067(3) -0.0018(2) 0.0007(2)
Si3 0.0344(3) 0.0354(3) 0.0402(3) 0.0088(2) 0.0194(2) 0.0027(2)
Si4 0.0374(3) 0.0350(3) 0.0458(3) 0.0001(3) 0.0220(3) 0.0088(2)
Si5 0.0239(2) 0.0200(2) 0.0254(2) -0.00039(18) 0.00449(18) 0.00231(17)
Si6 0.0333(3) 0.0306(3) 0.0365(3) 0.0089(2) 0.0090(2) 0.0007(2)
Si7 0.0264(3) 0.0385(3) 0.0391(3) 0.0007(2) 0.0125(2) 0.0068(2)
Si8 0.0544(4) 0.0420(4) 0.0294(3) -0.0078(3) 0.0032(3) -0.0070(3)
C1 0.0549(18) 0.0566(18) 0.083(2) 0.0157(17) -0.0194(16) 0.0055(15)
C2 0.0530(17) 0.066(2) 0.085(2) 0.0026(18) 0.0031(16) -0.0278(16)
C3 0.069(2) 0.197(6) 0.066(2) -0.076(3) 0.0158(19) -0.017(3)
C4 0.0390(13) 0.0524(15) 0.0634(17) 0.0065(13) 0.0146(12) -0.0114(11)
C5 0.0650(19) 0.067(2) 0.0709(19) -0.0014(16) 0.0475(17) 0.0087(15)
C6 0.0595(16) 0.0560(16) 0.0518(15) 0.0261(13) 0.0209(13) 0.0077(13)
C7 0.0475(15) 0.081(2) 0.0637(18) -0.0078(16) 0.0335(14) -0.0019(15)
C8 0.0563(18) 0.094(3) 0.0496(16) -0.0259(17) 0.0137(14) -0.0081(17)
C9 0.107(3) 0.0451(17) 0.088(2) 0.0078(16) 0.052(2) 0.0288(18)
C10 0.0437(15) 0.080(2) 0.0698(19) 0.0229(17) 0.0192(14) -0.0102(14)
C11 0.124(4) 0.152(4) 0.0289(13) -0.0102(19) 0.0249(18) -0.084(3)
C12 0.141(4) 0.056(2) 0.170(5) 0.062(3) 0.104(4) 0.050(3)
C13 0.0594(19) 0.0553(18) 0.125(3) 0.016(2) 0.047(2) 0.0275(15)
C14 0.0500(16) 0.082(2) 0.073(2) 0.0275(18) 0.0304(15) 0.0051(15)
C15 0.0324(13) 0.152(4) 0.068(2) -0.042(2) 0.0081(13) -0.0067(19)
C16 0.140(4) 0.146(5) 0.0438(18) 0.045(2) -0.024(2) -0.052(4)
C17 0.122(4) 0.098(3) 0.102(3) -0.071(3) 0.031(3) -0.001(3)
C18 0.072(2) 0.109(3) 0.076(2) -0.042(2) 0.0074(19) -0.044(2)

loop_
_atom_type_symbol
_atom_type_description
_atom_type_scat_dispersion_real
_atom_type_scat_dispersion_imag
_atom_type_scat_source
C C 0.0033 0.0016 'International Tables Vol C Tables 4.2.6.8 and 6.1.1.4'
H H 0.0000 0.0000 'International Tables Vol C Tables 4.2.6.8 and 6.1.1.4'
N N 0.0061 0.0033 'International Tables Vol C Tables 4.2.6.8 and 6.1.1.4'
O O 0.0106 0.0060 'International Tables Vol C Tables 4.2.6.8 and 6.1.1.4'
F F 0.0171 0.0103 'International Tables Vol C Tables 4.2.6.8 and 6.1.1.4'
Si Si 0.0817 0.0704 'International Tables Vol C Tables 4.2.6.8 and 6.1.1.4'
P P 0.1023 0.0942 'International Tables Vol C Tables 4.2.6.8 and 6.1.1.4'
S S 0.1246 0.1234 'International Tables Vol C Tables 4.2.6.8 and 6.1.1.4'
Cl Cl 0.1484 0.1585 'International Tables Vol C Tables 4.2.6.8 and 6.1.1.4'

loop_
_geom_angle_atom_site_label_1
_geom_angle_atom_site_label_2
_geom_angle_atom_site_label_3
_geom_angle
_geom_angle_site_symmetry_1
_geom_angle_site_symmetry_3
_geom_angle_publ_flag
N2 P1A N1 85.93(10) . . ?
N2 P1A O1A 102.11(12) . . ?
N1 P1A O1A 98.49(11) . . ?
N2 P1A P2 43.01(6) . . ?
N1 P1A P2 42.91(6) . . ?
O1A P1A P2 104.14(9) . . ?
O3A S1A O2A 121.24(16) . . ?
O3A S1A O1A 110.65(17) . . ?
O2A S1A O1A 111.23(15) . . ?
O3A S1A C19A 104.94(16) . . ?
O2A S1A C19A 105.76(18) . . ?
O1A S1A C19A 100.59(14) . . ?
S1A O1A P1A 125.00(15) . . ?
F2A C19A F3A 107.9(4) . . ?
F2A C19A F1A 109.3(4) . . ?
F3A C19A F1A 108.4(3) . . ?
F2A C19A S1A 111.9(2) . . ?
F3A C19A S1A 111.5(3) . . ?
F1A C19A S1A 107.7(3) . . ?
N1 P1B O1B 96.7(5) . . ?
N1 P1B N2 83.5(3) . . ?
O1B P1B N2 98.2(5) . . ?
N1 P1B P2 42.69(16) . . ?
O1B P1B P2 110.7(5) . . ?
N2 P1B P2 42.99(15) . . ?
O3B S1B O2B 122.5(12) . . ?
O3B S1B O1B 113.0(9) . . ?
O2B S1B O1B 112.9(8) . . ?
O3B S1B C19B 105.9(13) . . ?
O2B S1B C19B 98.2(14) . . ?
O1B S1B C19B 100.2(10) . . ?
S1B O1B P1B 135.7(9) . . ?
F3B C19B F1B 114(3) . . ?
F3B C19B F2B 91(2) . . ?
F1B C19B F2B 109(2) . . ?
F3B C19B S1B 117.2(16) . . ?
F1B C19B S1B 115(2) . . ?
F2B C19B S1B 108(2) . . ?
N1 P2 N2 85.17(8) . . ?
N1 P2 Cl 102.98(7) . . ?
N2 P2 Cl 105.43(8) . . ?
N1 P2 P1A 42.75(6) . . ?
N2 P2 P1A 42.42(6) . . ?
Cl P2 P1A 109.47(5) . . ?
N1 P2 P1B 42.19(16) . . ?
N2 P2 P1B 45.24(16) . . ?
Cl P2 P1B 120.37(14) . . ?
P1A P2 P1B 11.11(12) . . ?
P1B N1 P1A 16.42(17) . . ?
P1B N1 P2 95.1(2) . . ?
P1A N1 P2 94.34(9) . . ?
P1B N1 Si1 126.9(2) . . ?
P1A N1 Si1 134.38(11) . . ?
P2 N1 Si1 128.98(10) . . ?
P1A N2 P2 94.56(9) . . ?
P1A N2 P1B 15.77(18) . . ?
P2 N2 P1B 91.8(2) . . ?
P1A N2 Si5 132.22(11) . . ?
P2 N2 Si5 125.26(10) . . ?
P1B N2 Si5 124.9(2) . . ?
N1 Si1 Si2 109.66(7) . . ?
N1 Si1 Si3 105.93(6) . . ?
Si2 Si1 Si3 109.48(3) . . ?
N1 Si1 Si4 110.56(6) . . ?
Si2 Si1 Si4 109.02(3) . . ?
Si3 Si1 Si4 112.14(4) . . ?
C3 Si2 C2 109.1(2) . . ?
C3 Si2 C1 111.1(2) . . ?
C2 Si2 C1 105.51(18) . . ?
C3 Si2 Si1 112.96(13) . . ?
C2 Si2 Si1 113.23(12) . . ?
C1 Si2 Si1 104.66(11) . . ?
C6 Si3 C5 109.27(15) . . ?
C6 Si3 C4 109.93(15) . . ?
C5 Si3 C4 108.96(16) . . ?
C6 Si3 Si1 108.69(10) . . ?
C5 Si3 Si1 111.01(11) . . ?
C4 Si3 Si1 108.98(9) . . ?
C7 Si4 C9 110.53(18) . . ?
C7 Si4 C8 107.13(16) . . ?
C9 Si4 C8 107.9(2) . . ?
C7 Si4 Si1 111.85(11) . . ?
C9 Si4 Si1 109.09(11) . . ?
C8 Si4 Si1 110.27(11) . . ?
N2 Si5 Si6 106.35(6) . . ?
N2 Si5 Si8 105.70(6) . . ?
Si6 Si5 Si8 114.65(4) . . ?
N2 Si5 Si7 111.35(6) . . ?
Si6 Si5 Si7 111.01(4) . . ?
Si8 Si5 Si7 107.70(4) . . ?
C11 Si6 C12 110.4(3) . . ?
C11 Si6 C10 109.2(2) . . ?
C12 Si6 C10 107.2(2) . . ?
C11 Si6 Si5 106.87(12) . . ?
C12 Si6 Si5 110.76(14) . . ?
C10 Si6 Si5 112.43(11) . . ?
C15 Si7 C14 109.9(2) . . ?
C15 Si7 C13 106.7(2) . . ?
C14 Si7 C13 109.67(18) . . ?
C15 Si7 Si5 112.69(11) . . ?
C14 Si7 Si5 111.32(11) . . ?
C13 Si7 Si5 106.34(12) . . ?
C18 Si8 C17 108.9(2) . . ?
C18 Si8 C16 108.6(2) . . ?
C17 Si8 C16 108.2(3) . . ?
C18 Si8 Si5 113.25(13) . . ?
C17 Si8 Si5 110.15(16) . . ?
C16 Si8 Si5 107.61(16) . . ?
Si2 C1 H1A 109.5 . . ?
Si2 C1 H1B 109.5 . . ?
H1A C1 H1B 109.5 . . ?
Si2 C1 H1C 109.5 . . ?
H1A C1 H1C 109.5 . . ?
H1B C1 H1C 109.5 . . ?
Si2 C2 H2A 109.5 . . ?
Si2 C2 H2B 109.5 . . ?
H2A C2 H2B 109.5 . . ?
Si2 C2 H2C 109.5 . . ?
H2A C2 H2C 109.5 . . ?
H2B C2 H2C 109.5 . . ?
Si2 C3 H3A 109.5 . . ?
Si2 C3 H3B 109.5 . . ?
H3A C3 H3B 109.5 . . ?
Si2 C3 H3C 109.5 . . ?
H3A C3 H3C 109.5 . . ?
H3B C3 H3C 109.5 . . ?
Si3 C4 H4A 109.5 . . ?
Si3 C4 H4B 109.5 . . ?
H4A C4 H4B 109.5 . . ?
Si3 C4 H4C 109.5 . . ?
H4A C4 H4C 109.5 . . ?
H4B C4 H4C 109.5 . . ?
Si3 C5 H5A 109.5 . . ?
Si3 C5 H5B 109.5 . . ?
H5A C5 H5B 109.5 . . ?
Si3 C5 H5C 109.5 . . ?
H5A C5 H5C 109.5 . . ?
H5B C5 H5C 109.5 . . ?
Si3 C6 H6A 109.5 . . ?
Si3 C6 H6B 109.5 . . ?
H6A C6 H6B 109.5 . . ?
Si3 C6 H6C 109.5 . . ?
H6A C6 H6C 109.5 . . ?
H6B C6 H6C 109.5 . . ?
Si4 C7 H7A 109.5 . . ?
Si4 C7 H7B 109.5 . . ?
H7A C7 H7B 109.5 . . ?
Si4 C7 H7C 109.5 . . ?
H7A C7 H7C 109.5 . . ?
H7B C7 H7C 109.5 . . ?
Si4 C8 H8A 109.5 . . ?
Si4 C8 H8B 109.5 . . ?
H8A C8 H8B 109.5 . . ?
Si4 C8 H8C 109.5 . . ?
H8A C8 H8C 109.5 . . ?
H8B C8 H8C 109.5 . . ?
Si4 C9 H9A 109.5 . . ?
Si4 C9 H9B 109.5 . . ?
H9A C9 H9B 109.5 . . ?
Si4 C9 H9C 109.5 . . ?
H9A C9 H9C 109.5 . . ?
H9B C9 H9C 109.5 . . ?
Si6 C10 H10A 109.5 . . ?
Si6 C10 H10B 109.5 . . ?
H10A C10 H10B 109.5 . . ?
Si6 C10 H10C 109.5 . . ?
H10A C10 H10C 109.5 . . ?
H10B C10 H10C 109.5 . . ?
Si6 C11 H11A 109.5 . . ?
Si6 C11 H11B 109.5 . . ?
H11A C11 H11B 109.5 . . ?
Si6 C11 H11C 109.5 . . ?
H11A C11 H11C 109.5 . . ?
H11B C11 H11C 109.5 . . ?
Si6 C12 H12A 109.5 . . ?
Si6 C12 H12B 109.5 . . ?
H12A C12 H12B 109.5 . . ?
Si6 C12 H12C 109.5 . . ?
H12A C12 H12C 109.5 . . ?
H12B C12 H12C 109.5 . . ?
Si7 C13 H13A 109.5 . . ?
Si7 C13 H13B 109.5 . . ?
H13A C13 H13B 109.5 . . ?
Si7 C13 H13C 109.5 . . ?
H13A C13 H13C 109.5 . . ?
H13B C13 H13C 109.5 . . ?
Si7 C14 H14A 109.5 . . ?
Si7 C14 H14B 109.5 . . ?
H14A C14 H14B 109.5 . . ?
Si7 C14 H14C 109.5 . . ?
H14A C14 H14C 109.5 . . ?
H14B C14 H14C 109.5 . . ?
Si7 C15 H15A 109.5 . . ?
Si7 C15 H15B 109.5 . . ?
H15A C15 H15B 109.5 . . ?
Si7 C15 H15C 109.5 . . ?
H15A C15 H15C 109.5 . . ?
H15B C15 H15C 109.5 . . ?
Si8 C16 H16A 109.5 . . ?
Si8 C16 H16B 109.5 . . ?
H16A C16 H16B 109.5 . . ?
Si8 C16 H16C 109.5 . . ?
H16A C16 H16C 109.5 . . ?
H16B C16 H16C 109.5 . . ?
Si8 C17 H17A 109.5 . . ?
Si8 C17 H17B 109.5 . . ?
H17A C17 H17B 109.5 . . ?
Si8 C17 H17C 109.5 . . ?
H17A C17 H17C 109.5 . . ?
H17B C17 H17C 109.5 . . ?
Si8 C18 H18A 109.5 . . ?
Si8 C18 H18B 109.5 . . ?
H18A C18 H18B 109.5 . . ?
Si8 C18 H18C 109.5 . . ?
H18A C18 H18C 109.5 . . ?
H18B C18 H18C 109.5 . . ?

loop_
_geom_bond_atom_site_label_1
_geom_bond_atom_site_label_2
_geom_bond_distance
_geom_bond_site_symmetry_2
_geom_bond_publ_flag
P1A N2 1.689(2) . ?
P1A N1 1.698(2) . ?
P1A O1A 1.795(3) . ?
P1A P2 2.4951(14) . ?
S1A O3A 1.414(2) . ?
S1A O2A 1.423(2) . ?
S1A O1A 1.543(2) . ?
S1A C19A 1.822(5) . ?
C19A F2A 1.314(5) . ?
C19A F3A 1.319(6) . ?
C19A F1A 1.325(4) . ?
P1B N1 1.688(7) . ?
P1B O1B 1.760(12) . ?
P1B N2 1.778(7) . ?
P1B P2 2.503(7) . ?
S1B O3B 1.409(17) . ?
S1B O2B 1.434(15) . ?
S1B O1B 1.447(13) . ?
S1B C19B 1.75(2) . ?
C19B F3B 1.28(3) . ?
C19B F1B 1.35(3) . ?
C19B F2B 1.44(4) . ?
P2 N1 1.7037(17) . ?
P2 N2 1.7075(17) . ?
P2 Cl 2.0916(10) . ?
N1 Si1 1.7980(17) . ?
N2 Si5 1.8124(17) . ?
Si1 Si2 2.3568(12) . ?
Si1 Si3 2.3595(9) . ?
Si1 Si4 2.3647(9) . ?
Si2 C3 1.836(4) . ?
Si2 C2 1.870(3) . ?
Si2 C1 1.889(3) . ?
Si3 C6 1.867(3) . ?
Si3 C5 1.867(3) . ?
Si3 C4 1.876(3) . ?
Si4 C7 1.856(3) . ?
Si4 C9 1.872(3) . ?
Si4 C8 1.892(3) . ?
Si5 Si6 2.3532(9) . ?
Si5 Si8 2.3536(11) . ?
Si5 Si7 2.3629(9) . ?
Si6 C11 1.850(3) . ?
Si6 C12 1.857(4) . ?
Si6 C10 1.866(3) . ?
Si7 C15 1.846(3) . ?
Si7 C14 1.863(3) . ?
Si7 C13 1.881(3) . ?
Si8 C18 1.855(4) . ?
Si8 C17 1.859(4) . ?
Si8 C16 1.869(4) . ?
C1 H1A 0.9800 . ?
C1 H1B 0.9800 . ?
C1 H1C 0.9800 . ?
C2 H2A 0.9800 . ?
C2 H2B 0.9800 . ?
C2 H2C 0.9800 . ?
C3 H3A 0.9800 . ?
C3 H3B 0.9800 . ?
C3 H3C 0.9800 . ?
C4 H4A 0.9800 . ?
C4 H4B 0.9800 . ?
C4 H4C 0.9800 . ?
C5 H5A 0.9800 . ?
C5 H5B 0.9800 . ?
C5 H5C 0.9800 . ?
C6 H6A 0.9800 . ?
C6 H6B 0.9800 . ?
C6 H6C 0.9800 . ?
C7 H7A 0.9800 . ?
C7 H7B 0.9800 . ?
C7 H7C 0.9800 . ?
C8 H8A 0.9800 . ?
C8 H8B 0.9800 . ?
C8 H8C 0.9800 . ?
C9 H9A 0.9800 . ?
C9 H9B 0.9800 . ?
C9 H9C 0.9800 . ?
C10 H10A 0.9800 . ?
C10 H10B 0.9800 . ?
C10 H10C 0.9800 . ?
C11 H11A 0.9800 . ?
C11 H11B 0.9800 . ?
C11 H11C 0.9800 . ?
C12 H12A 0.9800 . ?
C12 H12B 0.9800 . ?
C12 H12C 0.9800 . ?
C13 H13A 0.9800 . ?
C13 H13B 0.9800 . ?
C13 H13C 0.9800 . ?
C14 H14A 0.9800 . ?
C14 H14B 0.9800 . ?
C14 H14C 0.9800 . ?
C15 H15A 0.9800 . ?
C15 H15B 0.9800 . ?
C15 H15C 0.9800 . ?
C16 H16A 0.9800 . ?
C16 H16B 0.9800 . ?
C16 H16C 0.9800 . ?
C17 H17A 0.9800 . ?
C17 H17B 0.9800 . ?
C17 H17C 0.9800 . ?
C18 H18A 0.9800 . ?
C18 H18B 0.9800 . ?
C18 H18C 0.9800 . ?

loop_
_geom_torsion_atom_site_label_1
_geom_torsion_atom_site_label_2
_geom_torsion_atom_site_label_3
_geom_torsion_atom_site_label_4
_geom_torsion
_geom_torsion_site_symmetry_1
_geom_torsion_site_symmetry_2
_geom_torsion_site_symmetry_3
_geom_torsion_site_symmetry_4
_geom_torsion_publ_flag
O3A S1A O1A P1A -110.3(2) . . . . ?
O2A S1A O1A P1A 27.6(2) . . . . ?
C19A S1A O1A P1A 139.2(2) . . . . ?
N2 P1A O1A S1A 104.26(19) . . . . ?
N1 P1A O1A S1A -168.12(17) . . . . ?
P2 P1A O1A S1A 148.44(16) . . . . ?
O3A S1A C19A F2A -56.7(3) . . . . ?
O2A S1A C19A F2A 174.0(2) . . . . ?
O1A S1A C19A F2A 58.2(3) . . . . ?
O3A S1A C19A F3A -177.7(3) . . . . ?
O2A S1A C19A F3A 53.0(3) . . . . ?
O1A S1A C19A F3A -62.8(3) . . . . ?
O3A S1A C19A F1A 63.4(3) . . . . ?
O2A S1A C19A F1A -65.8(3) . . . . ?
O1A S1A C19A F1A 178.3(3) . . . . ?
O3B S1B O1B P1B -66.5(16) . . . . ?
O2B S1B O1B P1B 77.9(15) . . . . ?
C19B S1B O1B P1B -178.7(13) . . . . ?
N1 P1B O1B S1B 49.2(12) . . . . ?
N2 P1B O1B S1B -35.1(12) . . . . ?
P2 P1B O1B S1B 7.5(13) . . . . ?
O3B S1B C19B F3B -168(2) . . . . ?
O2B S1B C19B F3B 65(2) . . . . ?
O1B S1B C19B F3B -50(2) . . . . ?
O3B S1B C19B F1B 55(3) . . . . ?
O2B S1B C19B F1B -72(2) . . . . ?
O1B S1B C19B F1B 172(2) . . . . ?
O3B S1B C19B F2B -67(2) . . . . ?
O2B S1B C19B F2B 166.1(19) . . . . ?
O1B S1B C19B F2B 51(2) . . . . ?
N2 P1A P2 N1 179.98(14) . . . . ?
O1A P1A P2 N1 87.28(13) . . . . ?
N1 P1A P2 N2 -179.98(14) . . . . ?
O1A P1A P2 N2 -92.70(13) . . . . ?
N2 P1A P2 Cl 91.79(10) . . . . ?
N1 P1A P2 Cl -88.19(10) . . . . ?
O1A P1A P2 Cl -0.91(10) . . . . ?
N2 P1A P2 P1B -98.9(9) . . . . ?
N1 P1A P2 P1B 81.1(9) . . . . ?
O1A P1A P2 P1B 168.4(9) . . . . ?
O1B P1B P2 N1 77.0(5) . . . . ?
N2 P1B P2 N1 156.6(3) . . . . ?
N1 P1B P2 N2 -156.6(3) . . . . ?
O1B P1B P2 N2 -79.5(5) . . . . ?
N1 P1B P2 Cl -75.0(2) . . . . ?
O1B P1B P2 Cl 2.0(5) . . . . ?
N2 P1B P2 Cl 81.6(2) . . . . ?
N1 P1B P2 P1A -86.7(9) . . . . ?
O1B P1B P2 P1A -9.7(7) . . . . ?
N2 P1B P2 P1A 69.8(8) . . . . ?
O1B P1B N1 P1A -25.4(8) . . . . ?
N2 P1B N1 P1A 72.1(8) . . . . ?
P2 P1B N1 P1A 88.0(9) . . . . ?
O1B P1B N1 P2 -113.4(5) . . . . ?
N2 P1B N1 P2 -15.8(2) . . . . ?
O1B P1B N1 Si1 97.6(5) . . . . ?
N2 P1B N1 Si1 -164.91(14) . . . . ?
P2 P1B N1 Si1 -149.1(2) . . . . ?
N2 P1A N1 P1B -93.4(9) . . . . ?
O1A P1A N1 P1B 165.0(10) . . . . ?
P2 P1A N1 P1B -93.4(9) . . . . ?
N2 P1A N1 P2 -0.01(9) . . . . ?
O1A P1A N1 P2 -101.67(12) . . . . ?
N2 P1A N1 Si1 -163.16(16) . . . . ?
O1A P1A N1 Si1 95.18(17) . . . . ?
P2 P1A N1 Si1 -163.2(2) . . . . ?
N2 P2 N1 P1B 16.5(2) . . . . ?
Cl P2 N1 P1B 121.2(2) . . . . ?
P1A P2 N1 P1B 16.46(18) . . . . ?
N2 P2 N1 P1A 0.01(9) . . . . ?
Cl P2 N1 P1A 104.75(8) . . . . ?
P1B P2 N1 P1A -16.46(18) . . . . ?
N2 P2 N1 Si1 164.56(14) . . . . ?
Cl P2 N1 Si1 -90.70(13) . . . . ?
P1A P2 N1 Si1 164.55(18) . . . . ?
P1B P2 N1 Si1 148.1(3) . . . . ?
N1 P1A N2 P2 0.01(9) . . . . ?
O1A P1A N2 P2 97.83(11) . . . . ?
N1 P1A N2 P1B 80.3(9) . . . . ?
O1A P1A N2 P1B 178.1(9) . . . . ?
P2 P1A N2 P1B 80.3(9) . . . . ?
N1 P1A N2 Si5 148.70(15) . . . . ?
O1A P1A N2 Si5 -113.48(15) . . . . ?
P2 P1A N2 Si5 148.7(2) . . . . ?
N1 P2 N2 P1A -0.01(9) . . . . ?
Cl P2 N2 P1A -102.16(8) . . . . ?
P1B P2 N2 P1A 15.54(18) . . . . ?
N1 P2 N2 P1B -15.6(2) . . . . ?
Cl P2 N2 P1B -117.7(2) . . . . ?
P1A P2 N2 P1B -15.54(18) . . . . ?
N1 P2 N2 Si5 -151.90(13) . . . . ?
Cl P2 N2 Si5 105.95(12) . . . . ?
P1A P2 N2 Si5 -151.89(18) . . . . ?
P1B P2 N2 Si5 -136.3(3) . . . . ?
N1 P1B N2 P1A -84.8(9) . . . . ?
O1B P1B N2 P1A 11.1(8) . . . . ?
P2 P1B N2 P1A -100.6(9) . . . . ?
N1 P1B N2 P2 15.8(2) . . . . ?
O1B P1B N2 P2 111.6(5) . . . . ?
N1 P1B N2 Si5 152.31(16) . . . . ?
O1B P1B N2 Si5 -111.8(5) . . . . ?
P2 P1B N2 Si5 136.6(2) . . . . ?
P1B N1 Si1 Si2 111.0(3) . . . . ?
P1A N1 Si1 Si2 130.39(14) . . . . ?
P2 N1 Si1 Si2 -27.78(14) . . . . ?
P1B N1 Si1 Si3 -7.0(3) . . . . ?
P1A N1 Si1 Si3 12.35(16) . . . . ?
P2 N1 Si1 Si3 -145.83(11) . . . . ?
P1B N1 Si1 Si4 -128.8(3) . . . . ?
P1A N1 Si1 Si4 -109.37(14) . . . . ?
P2 N1 Si1 Si4 92.46(13) . . . . ?
N1 Si1 Si2 C3 -71.3(2) . . . . ?
Si3 Si1 Si2 C3 44.5(2) . . . . ?
Si4 Si1 Si2 C3 167.5(2) . . . . ?
N1 Si1 Si2 C2 53.31(16) . . . . ?
Si3 Si1 Si2 C2 169.12(15) . . . . ?
Si4 Si1 Si2 C2 -67.86(15) . . . . ?
N1 Si1 Si2 C1 167.71(16) . . . . ?
Si3 Si1 Si2 C1 -76.48(15) . . . . ?
Si4 Si1 Si2 C1 46.53(15) . . . . ?
N1 Si1 Si3 C6 172.94(13) . . . . ?
Si2 Si1 Si3 C6 54.77(12) . . . . ?
Si4 Si1 Si3 C6 -66.37(12) . . . . ?
N1 Si1 Si3 C5 52.73(14) . . . . ?
Si2 Si1 Si3 C5 -65.43(13) . . . . ?
Si4 Si1 Si3 C5 173.43(13) . . . . ?
N1 Si1 Si3 C4 -67.28(13) . . . . ?
Si2 Si1 Si3 C4 174.56(11) . . . . ?
Si4 Si1 Si3 C4 53.41(11) . . . . ?
N1 Si1 Si4 C7 -80.14(14) . . . . ?
Si2 Si1 Si4 C7 40.48(13) . . . . ?
Si3 Si1 Si4 C7 161.89(13) . . . . ?
N1 Si1 Si4 C9 157.27(17) . . . . ?
Si2 Si1 Si4 C9 -82.11(16) . . . . ?
Si3 Si1 Si4 C9 39.30(16) . . . . ?
N1 Si1 Si4 C8 38.96(15) . . . . ?
Si2 Si1 Si4 C8 159.58(14) . . . . ?
Si3 Si1 Si4 C8 -79.01(14) . . . . ?
P1A N2 Si5 Si6 141.09(13) . . . . ?
P2 N2 Si5 Si6 -78.28(13) . . . . ?
P1B N2 Si5 Si6 159.0(3) . . . . ?
P1A N2 Si5 Si8 -96.64(14) . . . . ?
P2 N2 Si5 Si8 43.99(13) . . . . ?
P1B N2 Si5 Si8 -78.7(3) . . . . ?
P1A N2 Si5 Si7 20.04(17) . . . . ?
P2 N2 Si5 Si7 160.67(10) . . . . ?
P1B N2 Si5 Si7 38.0(3) . . . . ?
N2 Si5 Si6 C11 -57.1(2) . . . . ?
Si8 Si5 Si6 C11 -173.5(2) . . . . ?
Si7 Si5 Si6 C11 64.2(2) . . . . ?
N2 Si5 Si6 C12 -177.5(2) . . . . ?
Si8 Si5 Si6 C12 66.1(2) . . . . ?
Si7 Si5 Si6 C12 -56.2(2) . . . . ?
N2 Si5 Si6 C10 62.64(15) . . . . ?
Si8 Si5 Si6 C10 -53.77(15) . . . . ?
Si7 Si5 Si6 C10 -176.09(14) . . . . ?
N2 Si5 Si7 C15 57.2(2) . . . . ?
Si6 Si5 Si7 C15 -61.1(2) . . . . ?
Si8 Si5 Si7 C15 172.65(19) . . . . ?
N2 Si5 Si7 C14 -66.83(16) . . . . ?
Si6 Si5 Si7 C14 174.88(14) . . . . ?
Si8 Si5 Si7 C14 48.61(15) . . . . ?
N2 Si5 Si7 C13 173.76(16) . . . . ?
Si6 Si5 Si7 C13 55.48(15) . . . . ?
Si8 Si5 Si7 C13 -70.79(15) . . . . ?
N2 Si5 Si8 C18 -73.2(2) . . . . ?
Si6 Si5 Si8 C18 43.58(19) . . . . ?
Si7 Si5 Si8 C18 167.68(19) . . . . ?
N2 Si5 Si8 C17 164.5(2) . . . . ?
Si6 Si5 Si8 C17 -78.7(2) . . . . ?
Si7 Si5 Si8 C17 45.4(2) . . . . ?
N2 Si5 Si8 C16 46.8(2) . . . . ?
Si6 Si5 Si8 C16 163.6(2) . . . . ?
Si7 Si5 Si8 C16 -72.3(2) . . . . ?
